data_1505035
loop_
_publ_author_name
'Hyatt, Janice L.'
'Wadkins, Randy M.'
'Tsurkan, Lyudmila'
'Hicks, Latorya D.'
'Hatfield, M. Jason'
'Edwards, Carol C.'
'Ross, 2nd, Charles R'
'Cantalupo, Stephanie A.'
'Crundwell, Guy'
'Danks, Mary K.'
'Guy, R. Kip'
'Potter, Philip M.'

_publ_section_title
;
 Planarity and constraint of the carbonyl groups in 1,2-diones are
 determinants for selective inhibition of human carboxylesterase 1.
;
_journal_issue 23
_journal_name_full 'Journal of medicinal chemistry'
_journal_page_first 5727
_journal_page_last 5734
_journal_paper_doi 10.1021/jm0706867
_journal_volume 50
_journal_year 2007
_chemical_formula_moiety 'C10 H4 O2 S2'
_chemical_formula_sum 'C10 H4 O2 S2'
_chemical_formula_weight 220.25
_chemical_melting_point 241
_chemical_name_common
;
Benzo[1,2-b;4,3-b']dithiophene-4,5-dione 
;
_chemical_name_systematic
; 
Benzo[1,2-b;4,3-b']dithiophene-4,5-dione 
;
_space_group_IT_number 14
_symmetry_cell_setting monoclinic
_symmetry_space_group_name_Hall '-P 2ybc'
_symmetry_space_group_name_H-M 'P 1 21/c 1'
_atom_sites_solution_hydrogens geom
_atom_sites_solution_primary direct
_atom_sites_solution_secondary difmap
_audit_creation_method SHELXL-97
_cell_angle_alpha 90.00
_cell_angle_beta 102.962(2)
_cell_angle_gamma 90.00
_cell_formula_units_Z 4
_cell_length_a 8.9600(2)
_cell_length_b 14.8156(3)
_cell_length_c 6.7569(2)
_cell_measurement_reflns_used 3452
_cell_measurement_temperature 293(2)
_cell_measurement_theta_max 32.92
_cell_measurement_theta_min 4.10
_cell_volume 874.11(4)
_computing_cell_refinement
;
CrysAlis RED (Oxford Diffraction Ltd., 2006)
;
_computing_data_collection
;
CrysAlis Pro, (Oxford Diffraction Ltd., 2006)
;
_computing_data_reduction
;
CrysAlis RED (Oxford Diffraction Ltd., 2006)
;
_computing_molecular_graphics 'ORTEP3 (Farrugia, 1997)'
_computing_publication_material 'SHELXL (Sheldrick, 1997)'
_computing_structure_refinement 'SHELXL97 (Sheldrick, 1997)'
_computing_structure_solution 'SHELXS-97 (Sheldrick, 1997)'
_diffrn_ambient_temperature 293(2)
_diffrn_measured_fraction_theta_full 0.901
_diffrn_measured_fraction_theta_max 0.901
_diffrn_measurement_device_type 'Oxford Sapphire'
_diffrn_measurement_method 'omega scans'
_diffrn_radiation_monochromator graphite
_diffrn_radiation_source 'fine-focus sealed tube'
_diffrn_radiation_type MoK\a
_diffrn_radiation_wavelength 0.71073
_diffrn_reflns_av_R_equivalents 0.0322
_diffrn_reflns_av_sigmaI/netI 0.0663
_diffrn_reflns_limit_h_max 13
_diffrn_reflns_limit_h_min -13
_diffrn_reflns_limit_k_max 22
_diffrn_reflns_limit_k_min -22
_diffrn_reflns_limit_l_max 10
_diffrn_reflns_limit_l_min -9
_diffrn_reflns_number 29039
_diffrn_reflns_theta_full 33.02
_diffrn_reflns_theta_max 33.02
_diffrn_reflns_theta_min 4.14
_diffrn_standards_decay_% 0
_diffrn_standards_interval_count 0
_diffrn_standards_number 0
_exptl_absorpt_coefficient_mu 0.570
_exptl_absorpt_correction_T_max 0.998
_exptl_absorpt_correction_T_min 0.915
_exptl_absorpt_correction_type multi-scan
_exptl_absorpt_process_details '(Sheldrick, 2003)'
_exptl_crystal_colour red
_exptl_crystal_density_diffrn 1.674
_exptl_crystal_density_method 'not measured'
_exptl_crystal_description needle
_exptl_crystal_F_000 448
_exptl_crystal_size_max 0.27
_exptl_crystal_size_mid 0.12
_exptl_crystal_size_min 0.05
_refine_diff_density_max 0.384
_refine_diff_density_min -0.184
_refine_diff_density_rms 0.054
_refine_ls_extinction_method none
_refine_ls_goodness_of_fit_ref 0.982
_refine_ls_hydrogen_treatment refall
_refine_ls_matrix_type full
_refine_ls_number_parameters 143
_refine_ls_number_reflns 2977
_refine_ls_number_restraints 0
_refine_ls_restrained_S_all 0.982
_refine_ls_R_factor_all 0.0686
_refine_ls_R_factor_gt 0.0347
_refine_ls_shift/su_max 0.000
_refine_ls_shift/su_mean 0.000
_refine_ls_structure_factor_coef Fsqd
_refine_ls_weighting_details 'calc w=1/[\s^2^(Fo^2^)+(0.0585P)^2^+0.0000P] where P=(Fo^2^+2Fc^2^)/3'
_refine_ls_weighting_scheme calc
_refine_ls_wR_factor_gt 0.0903
_refine_ls_wR_factor_ref 0.1029
_reflns_number_gt 1804
_reflns_number_total 2977
_reflns_threshold_expression I>2\s(I)
_cod_data_source_file jm0706867-file003.cif
_cod_data_source_block newest
_cod_depositor_comments
;
The following automatic conversions were performed:

'_symmetry_cell_setting' value 'Monoclinic' changed to 'monoclinic'
according to /home/saulius/struct/CIF-dictionaries/cif_core.dic
dictionary named 'cif_core.dic' version 2.4.1 from
2010-06-29.

'_geom_bond_publ_flag' value 'YES' changed to 'yes'
according to /home/saulius/struct/CIF-dictionaries/cif_core.dic
dictionary named 'cif_core.dic' version 2.4.1 from 2010-06-29 (20
times).

'_geom_angle_publ_flag' value 'YES' changed to 'yes'
according to /home/saulius/struct/CIF-dictionaries/cif_core.dic
dictionary named 'cif_core.dic' version 2.4.1 from 2010-06-29 (32
times).

Automatic conversion script
Id: cif_fix_values 1715 2011-07-08 13:25:40Z adriana 
;
_cod_original_sg_symbol_H-M 'P 21/c'
_cod_database_code 1505035

loop_
_symmetry_equiv_pos_as_xyz
'x, y, z'
'-x, y+1/2, -z+1/2'
'-x, -y, -z'
'x, -y-1/2, z-1/2'

loop_
_atom_site_label
_atom_site_type_symbol
_atom_site_fract_x
_atom_site_fract_y
_atom_site_fract_z
_atom_site_U_iso_or_equiv
_atom_site_adp_type
_atom_site_occupancy
_atom_site_symmetry_multiplicity
_atom_site_calc_flag
S1 S 0.46050(5) 0.11559(3) 0.58582(6) 0.04353(14) Uani 1 1 d
S2 S 0.99347(5) 0.39500(3) 0.73182(7) 0.04351(14) Uani 1 1 d
C4 C 0.71499(15) 0.33682(9) 0.65671(19) 0.0287(3) Uani 1 1 d
C6 C 0.62358(15) 0.17981(9) 0.6310(2) 0.0309(3) Uani 1 1 d
C3 C 0.86563(16) 0.30712(9) 0.6958(2) 0.0324(3) Uani 1 1 d
O1 O 0.80778(13) 0.06290(7) 0.68273(18) 0.0489(3) Uani 1 1 d
C5 C 0.59071(15) 0.27117(9) 0.6236(2) 0.0287(3) Uani 1 1 d
C2 C 0.91029(16) 0.21303(10) 0.7096(2) 0.0331(3) Uani 1 1 d
C9 C 0.70669(19) 0.43191(10) 0.6574(2) 0.0379(4) Uani 1 1 d
C1 C 0.77747(17) 0.14322(10) 0.6732(2) 0.0328(3) Uani 1 1 d
O2 O 1.04234(12) 0.18648(8) 0.74821(18) 0.0492(3) Uani 1 1 d
C8 C 0.43163(18) 0.28769(12) 0.5821(2) 0.0377(4) Uani 1 1 d
C10 C 0.8486(2) 0.47128(11) 0.6960(2) 0.0441(4) Uani 1 1 d
C7 C 0.34931(19) 0.20965(12) 0.5595(2) 0.0451(4) Uani 1 1 d
H8 H 0.3877(18) 0.3394(12) 0.578(2) 0.035(4) Uiso 1 1 d
H9 H 0.6180(19) 0.4664(12) 0.643(2) 0.044(5) Uiso 1 1 d
H7 H 0.241(2) 0.2041(12) 0.527(3) 0.052(5) Uiso 1 1 d
H10 H 0.876(3) 0.5338(15) 0.701(3) 0.082(7) Uiso 1 1 d

loop_
_atom_site_aniso_label
_atom_site_aniso_U_11
_atom_site_aniso_U_22
_atom_site_aniso_U_33
_atom_site_aniso_U_23
_atom_site_aniso_U_13
_atom_site_aniso_U_12
S1 0.0399(2) 0.0418(2) 0.0485(3) -0.00112(17) 0.00917(18) -0.01498(16)
S2 0.0370(2) 0.0363(2) 0.0551(3) 0.00098(16) 0.00581(18) -0.01084(15)
C4 0.0316(7) 0.0267(7) 0.0275(7) -0.0006(5) 0.0058(5) -0.0003(5)
C6 0.0321(7) 0.0295(7) 0.0312(7) -0.0006(5) 0.0073(6) -0.0057(5)
C3 0.0305(7) 0.0284(7) 0.0375(8) 0.0006(6) 0.0060(6) -0.0025(5)
O1 0.0511(7) 0.0272(6) 0.0672(8) 0.0004(5) 0.0104(6) 0.0042(5)
C5 0.0289(7) 0.0308(7) 0.0269(7) 0.0000(5) 0.0073(5) -0.0013(5)
C2 0.0313(7) 0.0325(7) 0.0354(8) 0.0006(6) 0.0076(6) 0.0020(6)
C9 0.0433(8) 0.0279(7) 0.0416(9) -0.0017(6) 0.0074(7) 0.0033(6)
C1 0.0376(8) 0.0281(7) 0.0329(8) 0.0007(6) 0.0081(6) 0.0012(6)
O2 0.0317(6) 0.0446(7) 0.0709(8) 0.0048(5) 0.0108(5) 0.0071(5)
C8 0.0321(8) 0.0438(9) 0.0369(8) 0.0003(7) 0.0073(6) 0.0046(6)
C10 0.0536(10) 0.0285(8) 0.0485(9) 0.0020(7) 0.0079(8) -0.0055(7)
C7 0.0307(8) 0.0603(11) 0.0439(9) -0.0012(7) 0.0077(7) -0.0064(7)

loop_
_atom_type_symbol
_atom_type_description
_atom_type_scat_dispersion_real
_atom_type_scat_dispersion_imag
_atom_type_scat_source
C C 0.0033 0.0016 'International Tables Vol C Tables 4.2.6.8 and 6.1.1.4'
H H 0.0000 0.0000 'International Tables Vol C Tables 4.2.6.8 and 6.1.1.4'
O O 0.0106 0.0060 'International Tables Vol C Tables 4.2.6.8 and 6.1.1.4'
S S 0.1246 0.1234 'International Tables Vol C Tables 4.2.6.8 and 6.1.1.4'

loop_
_geom_angle_atom_site_label_1
_geom_angle_atom_site_label_2
_geom_angle_atom_site_label_3
_geom_angle
_geom_angle_publ_flag
C7 S1 C6 91.14(7) yes
C10 S2 C3 91.16(8) yes
C3 C4 C9 111.46(13) yes
C3 C4 C5 119.65(12) yes
C9 C4 C5 128.89(13) yes
C5 C6 C1 123.95(12) yes
C5 C6 S1 111.77(10) yes
C1 C6 S1 124.28(11) yes
C4 C3 C2 124.11(13) yes
C4 C3 S2 112.11(10) yes
C2 C3 S2 123.77(11) yes
C6 C5 C8 111.97(13) yes
C6 C5 C4 119.87(12) yes
C8 C5 C4 128.15(14) yes
O2 C2 C3 124.46(14) yes
O2 C2 C1 119.43(13) yes
C3 C2 C1 116.10(12) yes
C10 C9 C4 112.24(14) yes
C10 C9 H9 121.3(11) yes
C4 C9 H9 126.3(11) yes
O1 C1 C6 124.50(13) yes
O1 C1 C2 119.19(13) yes
C6 C1 C2 116.30(12) yes
C7 C8 C5 111.88(15) yes
C7 C8 H8 121.4(11) yes
C5 C8 H8 126.6(11) yes
C9 C10 S2 113.03(12) yes
C9 C10 H10 129.6(14) yes
S2 C10 H10 117.3(14) yes
C8 C7 S1 113.24(13) yes
C8 C7 H7 126.8(11) yes
S1 C7 H7 119.9(11) yes

loop_
_geom_bond_atom_site_label_1
_geom_bond_atom_site_label_2
_geom_bond_distance
_geom_bond_publ_flag
S1 C7 1.6989(19) yes
S1 C6 1.7127(14) yes
S2 C10 1.6969(18) yes
S2 C3 1.7151(14) yes
C4 C3 1.3875(19) yes
C4 C9 1.411(2) yes
C4 C5 1.4575(19) yes
C6 C5 1.3838(19) yes
C6 C1 1.4492(19) yes
C3 C2 1.4475(19) yes
O1 C1 1.2189(17) yes
C5 C8 1.411(2) yes
C2 O2 1.2183(17) yes
C2 C1 1.554(2) yes
C9 C10 1.370(2) yes
C9 H9 0.932(16) yes
C8 C7 1.362(2) yes
C8 H8 0.858(17) yes
C10 H10 0.96(2) yes
C7 H7 0.947(18) yes

loop_
_cod_related_entry_id
_cod_related_entry_database
_cod_related_entry_code
1 ChemSpider 23299263
